data_4517322
loop_
_publ_author_name
'Coufourier, S\'ebastien'
'Gaignard Gaillard, Quentin'
'Lohier, Jean-Fran\,cois'
'Poater, Albert'
'Gaillard, Sylvain'
'Renaud, Jean-Luc'

_publ_section_title
;
 Hydrogenation of CO2, Hydrogenocarbonate, and Carbonate to Formate in
 Water using Phosphine Free Bifunctional Iron Complexes
;
_journal_name_full 'ACS Catalysis'
_journal_page_first 2108
_journal_page_last 2116
_journal_paper_doi 10.1021/acscatal.9b04340
_journal_year 2020
_chemical_formula_moiety 'C36 H42 Fe N4 O6'
_chemical_formula_sum 'C36 H42 Fe N4 O6'
_chemical_formula_weight 682.58
_chemical_name_systematic
;
1,4-bis(morpholinopropyl)-5,7-diphenyl-1,2,3,4-tetrahyro-6H-cyclopenta[b]
pyrazin-6-one iron tricarbonyl
;
_space_group_crystal_system orthorhombic
_space_group_IT_number 61
_space_group_name_Hall '-P 2ac 2ab'
_space_group_name_H-M_alt 'P b c a'
_atom_sites_solution_hydrogens geom
_audit_creation_method SHELXL-2017/1
_cell_angle_alpha 90
_cell_angle_beta 90
_cell_angle_gamma 90
_cell_formula_units_Z 8
_cell_length_a 12.5702(5)
_cell_length_b 16.2085(7)
_cell_length_c 33.5599(14)
_cell_measurement_reflns_used 9937
_cell_measurement_temperature 150(2)
_cell_measurement_theta_max 28.10
_cell_measurement_theta_min 2.51
_cell_volume 6837.6(5)
_computing_cell_refinement 'Bruker SAINT'
_computing_data_collection 'Bruker APEX2'
_computing_data_reduction 'Bruker SAINT'
_computing_molecular_graphics 'Bruker SHELXTL'
_computing_publication_material 'Bruker SHELXTL'
_computing_structure_refinement 'SHELXL-2017/1 (Sheldrick, 2017)'
_computing_structure_solution 'SHELXT (Sheldrick, 2015)'
_diffrn_ambient_temperature 150(2)
_diffrn_measured_fraction_theta_full 0.999
_diffrn_measured_fraction_theta_max 0.999
_diffrn_measurement_device_type 'Bruker APEX-II CCD'
_diffrn_measurement_method '\f and \w scans'
_diffrn_radiation_type MoK\a
_diffrn_radiation_wavelength 0.71073
_diffrn_reflns_av_R_equivalents 0.0629
_diffrn_reflns_av_unetI/netI 0.0384
_diffrn_reflns_Laue_measured_fraction_full 0.999
_diffrn_reflns_Laue_measured_fraction_max 0.999
_diffrn_reflns_limit_h_max 16
_diffrn_reflns_limit_h_min -16
_diffrn_reflns_limit_k_max 21
_diffrn_reflns_limit_k_min -21
_diffrn_reflns_limit_l_max 44
_diffrn_reflns_limit_l_min -44
_diffrn_reflns_number 89416
_diffrn_reflns_point_group_measured_fraction_full 0.999
_diffrn_reflns_point_group_measured_fraction_max 0.999
_diffrn_reflns_theta_full 25.242
_diffrn_reflns_theta_max 28.325
_diffrn_reflns_theta_min 2.585
_exptl_absorpt_coefficient_mu 0.492
_exptl_absorpt_correction_type multi-scan
_exptl_absorpt_process_details 'Sadabs 2015/1'
_exptl_crystal_colour orange
_exptl_crystal_density_diffrn 1.326
_exptl_crystal_description PLATE
_exptl_crystal_F_000 2880
_exptl_crystal_size_max 0.35
_exptl_crystal_size_mid 0.30
_exptl_crystal_size_min 0.05
_exptl_transmission_factor_max 0.7457
_exptl_transmission_factor_min 0.6495
_refine_diff_density_max 0.449
_refine_diff_density_min -0.649
_refine_diff_density_rms 0.061
_refine_ls_extinction_method none
_refine_ls_goodness_of_fit_ref 1.046
_refine_ls_hydrogen_treatment constr
_refine_ls_matrix_type full
_refine_ls_number_parameters 424
_refine_ls_number_reflns 8523
_refine_ls_number_restraints 0
_refine_ls_restrained_S_all 1.046
_refine_ls_R_factor_all 0.0706
_refine_ls_R_factor_gt 0.0419
_refine_ls_shift/su_max 0.000
_refine_ls_shift/su_mean 0.000
_refine_ls_structure_factor_coef Fsqd
_refine_ls_weighting_details 'w=1/[\s^2^(Fo^2^)+(0.0369P)^2^+4.4621P] where P=(Fo^2^+2Fc^2^)/3'
_refine_ls_weighting_scheme calc
_refine_ls_wR_factor_gt 0.0848
_refine_ls_wR_factor_ref 0.0957
_reflns_Friedel_coverage 0.000
_reflns_number_gt 6430
_reflns_number_total 8523
_reflns_threshold_expression 'I > 2\s(I)'
_cod_data_source_file '[Fe]bis(CH2)3-morpholine(Fe3d).cif'
_cod_data_source_block coufourier19_0m
_cod_depositor_comments 'Adding full bibliography for 4517322--4517323.cif.'
_cod_database_code 4517322
_shelx_shelxl_version_number 2017/1
_shelx_space_group_comment
;
The symmetry employed for this shelxl refinement is uniquely defined
by the following loop, which should always be used as a source of
symmetry information in preference to the above space-group names.
They are only intended as comments.
;

loop_
_space_group_symop_operation_xyz
'x, y, z'
'-x+1/2, -y, z+1/2'
'-x, y+1/2, -z+1/2'
'x+1/2, -y+1/2, -z'
'-x, -y, -z'
'x-1/2, y, -z-1/2'
'x, -y-1/2, z-1/2'
'-x-1/2, y-1/2, z'

loop_
_atom_site_label
_atom_site_type_symbol
_atom_site_fract_x
_atom_site_fract_y
_atom_site_fract_z
_atom_site_U_iso_or_equiv
_atom_site_adp_type
_atom_site_occupancy
_atom_site_site_symmetry_order
_atom_site_calc_flag
_atom_site_refinement_flags_posn
_atom_site_refinement_flags_adp
_atom_site_disorder_assembly
_atom_site_disorder_group
C31 C 0.53451(19) 0.37619(18) 0.22883(7) 0.0490(7) Uani 1 1 d . . A 1
H31A H 0.562773 0.329345 0.213140 0.059 Uiso 1 1 calc R U A 1
H31B H 0.588139 0.390989 0.249221 0.059 Uiso 1 1 calc R U A 1
C32 C 0.3602(2) 0.33204(18) 0.21867(8) 0.0505(7) Uani 1 1 d . . A 1
H32A H 0.293103 0.316379 0.232131 0.061 Uiso 1 1 calc R U A 1
H32B H 0.384735 0.284097 0.202872 0.061 Uiso 1 1 calc R U A 1
O3 O 0.43856(15) 0.35185(13) 0.24800(5) 0.0580(5) Uani 1 1 d . . A 1
Fe1 Fe 0.39751(2) 0.18334(2) 0.04338(2) 0.01409(7) Uani 1 1 d . . A 1
C12 C 0.28087(13) 0.13908(11) -0.04180(5) 0.0159(3) Uani 1 1 d . . A 1
C11 C 0.13213(13) 0.32258(12) 0.10113(5) 0.0200(4) Uani 1 1 d . . A 1
H11 H 0.123469 0.359085 0.079220 0.024 Uiso 1 1 calc R U A 1
C1 C 0.21515(12) 0.17962(11) 0.02919(5) 0.0140(3) Uani 1 1 d . . A 1
C5 C 0.28996(12) 0.18954(11) -0.00484(5) 0.0136(3) Uani 1 1 d . . A 1
C6 C 0.19888(12) 0.25392(11) 0.09743(5) 0.0151(3) Uani 1 1 d . . A 1
C2 C 0.25351(12) 0.23977(11) 0.05876(5) 0.0134(3) Uani 1 1 d . . A 1
C13 C 0.19774(14) 0.15501(12) -0.06818(5) 0.0206(4) Uani 1 1 d . . A 1
H13 H 0.145381 0.194835 -0.061337 0.025 Uiso 1 1 calc R U A 1
C17 C 0.35420(14) 0.07794(12) -0.05182(6) 0.0214(4) Uani 1 1 d . . A 1
H17 H 0.410218 0.064863 -0.033895 0.026 Uiso 1 1 calc R U A 1
C3 C 0.31711(12) 0.30006(10) 0.03792(5) 0.0130(3) Uani 1 1 d . . A 1
C15 C 0.26484(15) 0.05411(13) -0.11406(6) 0.0271(5) Uani 1 1 d . . A 1
H15 H 0.260249 0.025781 -0.138779 0.033 Uiso 1 1 calc R U A 1
C16 C 0.34602(16) 0.03610(13) -0.08770(6) 0.0278(4) Uani 1 1 d . . A 1
H16 H 0.396619 -0.005278 -0.094230 0.033 Uiso 1 1 calc R U A 1
C4 C 0.32919(12) 0.27332(11) -0.00298(5) 0.0132(3) Uani 1 1 d . . A 1
C8 C 0.15544(15) 0.21683(14) 0.16512(5) 0.0255(4) Uani 1 1 d . . A 1
H8 H 0.163594 0.180563 0.187144 0.031 Uiso 1 1 calc R U A 1
C7 C 0.20908(14) 0.20092(12) 0.12968(5) 0.0196(4) Uani 1 1 d . . A 1
H7 H 0.253010 0.153437 0.127546 0.023 Uiso 1 1 calc R U A 1
C10 C 0.07850(14) 0.33782(13) 0.13648(6) 0.0258(4) Uani 1 1 d . . A 1
H10 H 0.033509 0.384688 0.138689 0.031 Uiso 1 1 calc R U A 1
C14 C 0.19022(15) 0.11360(13) -0.10430(6) 0.0250(4) Uani 1 1 d . . A 1
H14 H 0.134041 0.126052 -0.122258 0.030 Uiso 1 1 calc R U A 1
C9 C 0.09026(15) 0.28525(14) 0.16839(6) 0.0269(4) Uani 1 1 d . . A 1
H9 H 0.053679 0.295940 0.192613 0.032 Uiso 1 1 calc R U A 1
C20 C 0.39754(13) 0.30102(12) -0.07164(5) 0.0175(4) Uani 1 1 d . . A 1
H20A H 0.395129 0.240262 -0.074528 0.021 Uiso 1 1 calc R U A 1
H20B H 0.471464 0.319266 -0.076732 0.021 Uiso 1 1 calc R U A 1
C22 C 0.35785(15) 0.31891(13) -0.14430(5) 0.0220(4) Uani 1 1 d . . A 1
H22A H 0.435616 0.327276 -0.146637 0.026 Uiso 1 1 calc R U A 1
H22B H 0.343121 0.259766 -0.149190 0.026 Uiso 1 1 calc R U A 1
C19 C 0.37740(14) 0.41093(11) -0.02060(5) 0.0199(4) Uani 1 1 d . . A 1
H19A H 0.307521 0.438398 -0.023615 0.024 Uiso 1 1 calc R U A 1
H19B H 0.428077 0.437770 -0.039088 0.024 Uiso 1 1 calc R U A 1
C18 C 0.41602(14) 0.42137(12) 0.02152(5) 0.0202(4) Uani 1 1 d . . A 1
H18B H 0.488977 0.398881 0.023880 0.024 Uiso 1 1 calc R U A 1
H18A H 0.418618 0.480823 0.028197 0.024 Uiso 1 1 calc R U A 1
C21 C 0.32348(14) 0.34040(12) -0.10219(5) 0.0204(4) Uani 1 1 d . . A 1
H21A H 0.249895 0.320715 -0.097712 0.025 Uiso 1 1 calc R U A 1
H21B H 0.324097 0.401071 -0.098784 0.025 Uiso 1 1 calc R U A 1
C26 C 0.35041(17) 0.34831(15) -0.21390(6) 0.0309(5) Uani 1 1 d . . A 1
H26A H 0.342608 0.288543 -0.219223 0.037 Uiso 1 1 calc R U A 1
H26B H 0.427277 0.361629 -0.213774 0.037 Uiso 1 1 calc R U A 1
C23 C 0.19020(16) 0.35078(16) -0.17649(6) 0.0343(5) Uani 1 1 d . . A 1
H23A H 0.157030 0.366214 -0.150798 0.041 Uiso 1 1 calc R U A 1
H23B H 0.178705 0.290990 -0.180724 0.041 Uiso 1 1 calc R U A 1
C25 C 0.29579(19) 0.39670(16) -0.24621(6) 0.0404(6) Uani 1 1 d . . A 1
H25A H 0.306623 0.456405 -0.241484 0.048 Uiso 1 1 calc R U A 1
H25B H 0.327984 0.382750 -0.272279 0.048 Uiso 1 1 calc R U A 1
C24 C 0.13848(18) 0.39883(19) -0.20993(7) 0.0457(7) Uani 1 1 d . . A 1
H24A H 0.061503 0.385997 -0.210681 0.055 Uiso 1 1 calc R U A 1
H24B H 0.146391 0.458648 -0.204749 0.055 Uiso 1 1 calc R U A 1
C27 C 0.38349(13) 0.39042(11) 0.09076(5) 0.0166(4) Uani 1 1 d . . A 1
H27A H 0.462008 0.385732 0.091105 0.020 Uiso 1 1 calc R U A 1
H27B H 0.354457 0.345815 0.107726 0.020 Uiso 1 1 calc R U A 1
C28 C 0.35187(15) 0.47312(12) 0.10838(5) 0.0206(4) Uani 1 1 d . . A 1
H28A H 0.277022 0.470672 0.117485 0.025 Uiso 1 1 calc R U A 1
H28B H 0.357253 0.516375 0.087653 0.025 Uiso 1 1 calc R U A 1
C29 C 0.42367(16) 0.49538(12) 0.14343(5) 0.0249(4) Uani 1 1 d . . A 1
H29A H 0.493997 0.512681 0.133111 0.030 Uiso 1 1 calc R U A 1
H29B H 0.392392 0.542817 0.157850 0.030 Uiso 1 1 calc R U A 1
C33 C 0.33960(16) 0.40359(15) 0.19120(6) 0.0322(5) Uani 1 1 d . . A 1
H33A H 0.285589 0.387928 0.171109 0.039 Uiso 1 1 calc R U A 1
H33B H 0.311732 0.450939 0.206641 0.039 Uiso 1 1 calc R U A 1
C30 C 0.51641(16) 0.44874(15) 0.20170(6) 0.0321(5) Uani 1 1 d . . A 1
H30A H 0.490402 0.496364 0.217399 0.039 Uiso 1 1 calc R U A 1
H30B H 0.584259 0.464705 0.188862 0.039 Uiso 1 1 calc R U A 1
C36 C 0.52002(13) 0.17826(12) 0.01616(5) 0.0192(4) Uani 1 1 d . . A 1
C35 C 0.38154(14) 0.07401(13) 0.05117(6) 0.0241(4) Uani 1 1 d . . A 1
C34 C 0.45915(14) 0.20309(13) 0.09019(6) 0.0239(4) Uani 1 1 d . . A 1
O1 O 0.14373(9) 0.12801(8) 0.03268(4) 0.0186(3) Uani 1 1 d . . A 1
O6 O 0.59911(10) 0.17020(10) 0.00015(4) 0.0339(4) Uani 1 1 d . . A 1
O4 O 0.49721(12) 0.21136(11) 0.12089(4) 0.0411(4) Uani 1 1 d . . A 1
O5 O 0.37686(13) 0.00428(10) 0.05478(6) 0.0466(5) Uani 1 1 d . . A 1
O2 O 0.18472(13) 0.37945(12) -0.24739(4) 0.0463(4) Uani 1 1 d . . A 1
N2 N 0.36711(11) 0.32356(9) -0.03101(4) 0.0154(3) Uani 1 1 d . . A 1
N1 N 0.34558(11) 0.37861(9) 0.04973(4) 0.0145(3) Uani 1 1 d . . A 1
N4 N 0.43834(12) 0.42714(10) 0.17127(4) 0.0222(3) Uani 1 1 d . . A 1
N3 N 0.30434(12) 0.36798(10) -0.17498(4) 0.0217(3) Uani 1 1 d . . A 1

loop_
_atom_site_aniso_label
_atom_site_aniso_U_11
_atom_site_aniso_U_22
_atom_site_aniso_U_33
_atom_site_aniso_U_23
_atom_site_aniso_U_13
_atom_site_aniso_U_12
C31 0.0447(13) 0.0634(19) 0.0387(14) 0.0172(13) -0.0204(11) -0.0084(13)
C32 0.0510(14) 0.0617(19) 0.0389(14) 0.0272(13) -0.0171(11) -0.0237(13)
O3 0.0604(11) 0.0791(14) 0.0346(9) 0.0307(10) -0.0213(8) -0.0252(10)
Fe1 0.01273(11) 0.01467(14) 0.01486(12) 0.00251(11) -0.00028(9) 0.00082(10)
C12 0.0175(7) 0.0147(9) 0.0154(8) 0.0005(7) 0.0030(6) -0.0045(7)
C11 0.0203(8) 0.0207(10) 0.0191(9) 0.0014(8) 0.0003(7) 0.0000(7)
C1 0.0141(7) 0.0127(9) 0.0151(8) 0.0019(7) -0.0014(6) 0.0030(7)
C5 0.0134(7) 0.0136(9) 0.0139(8) 0.0016(7) -0.0007(6) -0.0001(6)
C6 0.0138(7) 0.0169(9) 0.0146(8) -0.0007(7) -0.0004(6) -0.0039(7)
C2 0.0136(7) 0.0124(9) 0.0142(8) 0.0026(7) -0.0019(6) 0.0011(6)
C13 0.0191(8) 0.0224(10) 0.0204(9) -0.0032(8) 0.0019(7) -0.0009(7)
C17 0.0227(8) 0.0182(10) 0.0232(10) -0.0021(8) -0.0012(7) 0.0002(8)
C3 0.0134(7) 0.0129(9) 0.0127(8) 0.0018(7) -0.0017(6) 0.0014(6)
C15 0.0317(10) 0.0285(12) 0.0212(9) -0.0111(9) 0.0051(8) -0.0093(9)
C16 0.0301(10) 0.0221(11) 0.0313(11) -0.0101(9) 0.0061(8) 0.0017(8)
C4 0.0112(7) 0.0145(9) 0.0141(8) 0.0013(7) -0.0014(6) 0.0010(6)
C8 0.0311(10) 0.0320(12) 0.0134(9) 0.0035(8) -0.0012(7) -0.0103(9)
C7 0.0213(8) 0.0210(11) 0.0165(9) 0.0027(8) -0.0008(7) -0.0027(7)
C10 0.0226(9) 0.0264(11) 0.0284(11) -0.0095(9) 0.0053(7) 0.0021(8)
C14 0.0239(9) 0.0319(12) 0.0191(9) -0.0039(9) -0.0015(7) -0.0055(8)
C9 0.0261(9) 0.0365(12) 0.0179(9) -0.0109(9) 0.0083(7) -0.0096(9)
C20 0.0196(7) 0.0201(10) 0.0127(8) 0.0006(7) 0.0040(6) 0.0001(7)
C22 0.0289(9) 0.0218(11) 0.0153(9) 0.0009(8) 0.0032(7) -0.0004(8)
C19 0.0292(9) 0.0148(10) 0.0158(9) 0.0016(7) 0.0016(7) -0.0048(7)
C18 0.0222(8) 0.0191(10) 0.0195(9) 0.0011(8) 0.0007(7) -0.0067(7)
C21 0.0237(8) 0.0235(11) 0.0141(9) 0.0024(8) 0.0016(7) 0.0021(8)
C26 0.0410(11) 0.0355(13) 0.0160(10) -0.0036(9) 0.0046(8) -0.0023(10)
C23 0.0294(10) 0.0515(15) 0.0219(11) 0.0001(10) -0.0027(8) -0.0087(10)
C25 0.0533(14) 0.0516(16) 0.0163(10) 0.0003(10) -0.0017(9) -0.0068(12)
C24 0.0366(12) 0.074(2) 0.0270(12) -0.0013(12) -0.0110(9) -0.0014(12)
C27 0.0174(8) 0.0177(10) 0.0147(8) 0.0002(7) -0.0041(6) -0.0006(7)
C28 0.0299(9) 0.0171(10) 0.0148(9) -0.0004(8) -0.0032(7) 0.0009(8)
C29 0.0397(11) 0.0174(10) 0.0175(9) -0.0018(8) -0.0055(8) -0.0037(8)
C33 0.0308(10) 0.0414(14) 0.0245(11) 0.0073(10) -0.0044(8) -0.0061(9)
C30 0.0331(10) 0.0404(14) 0.0229(10) 0.0009(10) -0.0082(8) -0.0086(10)
C36 0.0195(8) 0.0174(10) 0.0206(9) 0.0020(8) -0.0014(7) -0.0025(7)
C35 0.0176(8) 0.0252(12) 0.0297(11) 0.0080(9) 0.0053(7) 0.0041(8)
C34 0.0195(8) 0.0262(12) 0.0259(10) 0.0029(9) -0.0033(7) 0.0067(8)
O1 0.0165(5) 0.0167(7) 0.0227(7) -0.0004(5) 0.0020(5) -0.0057(5)
O6 0.0221(6) 0.0387(9) 0.0411(9) -0.0029(7) 0.0118(6) -0.0050(6)
O4 0.0454(9) 0.0481(11) 0.0298(8) -0.0037(8) -0.0195(7) 0.0155(8)
O5 0.0448(9) 0.0189(9) 0.0760(13) 0.0163(8) 0.0151(8) 0.0040(7)
O2 0.0515(10) 0.0678(13) 0.0196(8) -0.0049(8) -0.0128(7) -0.0080(9)
N2 0.0216(7) 0.0128(8) 0.0118(7) 0.0020(6) 0.0006(5) -0.0017(6)
N1 0.0185(7) 0.0142(8) 0.0107(7) 0.0002(6) -0.0014(5) -0.0027(6)
N4 0.0289(8) 0.0223(9) 0.0154(7) 0.0013(7) -0.0066(6) -0.0040(7)
N3 0.0263(8) 0.0266(10) 0.0123(7) 0.0002(7) 0.0002(6) -0.0016(7)

loop_
_atom_type_symbol
_atom_type_description
_atom_type_scat_dispersion_real
_atom_type_scat_dispersion_imag
_atom_type_scat_source
C C 0.0033 0.0016 'International Tables Vol C Tables 4.2.6.8 and 6.1.1.4'
H H 0.0000 0.0000 'International Tables Vol C Tables 4.2.6.8 and 6.1.1.4'
N N 0.0061 0.0033 'International Tables Vol C Tables 4.2.6.8 and 6.1.1.4'
O O 0.0106 0.0060 'International Tables Vol C Tables 4.2.6.8 and 6.1.1.4'
Fe Fe 0.3463 0.8444 'International Tables Vol C Tables 4.2.6.8 and 6.1.1.4'

loop_
_geom_angle_atom_site_label_1
_geom_angle_atom_site_label_2
_geom_angle_atom_site_label_3
_geom_angle
O3 C31 C30 111.2(2)
O3 C31 H31A 109.4
C30 C31 H31A 109.4
O3 C31 H31B 109.4
C30 C31 H31B 109.4
H31A C31 H31B 108.0
O3 C32 C33 111.6(2)
O3 C32 H32A 109.3
C33 C32 H32A 109.3
O3 C32 H32B 109.3
C33 C32 H32B 109.3
H32A C32 H32B 108.0
C31 O3 C32 109.59(18)
C34 Fe1 C36 94.82(8)
C34 Fe1 C35 95.59(9)
C36 Fe1 C35 97.15(8)
C34 Fe1 C2 94.60(7)
C36 Fe1 C2 152.73(8)
C35 Fe1 C2 107.32(7)
C34 Fe1 C5 161.15(8)
C36 Fe1 C5 99.30(7)
C35 Fe1 C5 94.97(8)
C2 Fe1 C5 67.32(6)
C34 Fe1 C3 96.97(8)
C36 Fe1 C3 113.60(7)
C35 Fe1 C3 145.49(7)
C2 Fe1 C3 39.72(6)
C5 Fe1 C3 65.94(6)
C34 Fe1 C4 130.21(8)
C36 Fe1 C4 90.29(7)
C35 Fe1 C4 132.85(8)
C2 Fe1 C4 64.31(6)
C5 Fe1 C4 37.98(6)
C3 Fe1 C4 37.77(6)
C34 Fe1 C1 127.58(7)
C36 Fe1 C1 137.40(7)
C35 Fe1 C1 83.98(7)
C2 Fe1 C1 38.26(6)
C5 Fe1 C1 38.61(6)
C3 Fe1 C1 62.98(6)
C4 Fe1 C1 60.86(6)
C13 C12 C17 118.31(16)
C13 C12 C5 118.98(16)
C17 C12 C5 122.68(15)
C10 C11 C6 120.59(18)
C10 C11 H11 119.7
C6 C11 H11 119.7
O1 C1 C2 128.60(15)
O1 C1 C5 127.33(16)
C2 C1 C5 103.82(14)
O1 C1 Fe1 135.31(13)
C2 C1 Fe1 61.67(8)
C5 C1 Fe1 62.28(8)
C4 C5 C1 106.48(14)
C4 C5 C12 125.27(15)
C1 C5 C12 122.08(14)
C4 C5 Fe1 78.07(9)
C1 C5 Fe1 79.12(9)
C12 C5 Fe1 131.38(12)
C7 C6 C11 118.59(16)
C7 C6 C2 122.88(16)
C11 C6 C2 118.50(16)
C3 C2 C1 107.64(14)
C3 C2 C6 125.08(16)
C1 C2 C6 122.65(14)
C3 C2 Fe1 72.38(9)
C1 C2 Fe1 80.07(9)
C6 C2 Fe1 133.04(11)
C14 C13 C12 121.06(17)
C14 C13 H13 119.5
C12 C13 H13 119.5
C16 C17 C12 120.53(17)
C16 C17 H17 119.7
C12 C17 H17 119.7
N1 C3 C2 128.97(15)
N1 C3 C4 121.40(15)
C2 C3 C4 108.36(14)
N1 C3 Fe1 131.63(11)
C2 C3 Fe1 67.90(9)
C4 C3 Fe1 76.60(10)
C16 C15 C14 119.75(18)
C16 C15 H15 120.1
C14 C15 H15 120.1
C15 C16 C17 120.52(18)
C15 C16 H16 119.7
C17 C16 H16 119.7
N2 C4 C5 131.71(15)
N2 C4 C3 121.61(16)
C5 C4 C3 106.64(14)
N2 C4 Fe1 137.04(11)
C5 C4 Fe1 63.95(9)
C3 C4 Fe1 65.63(9)
C9 C8 C7 120.23(18)
C9 C8 H8 119.9
C7 C8 H8 119.9
C6 C7 C8 120.48(18)
C6 C7 H7 119.8
C8 C7 H7 119.8
C9 C10 C11 120.21(19)
C9 C10 H10 119.9
C11 C10 H10 119.9
C15 C14 C13 119.79(18)
C15 C14 H14 120.1
C13 C14 H14 120.1
C10 C9 C8 119.89(17)
C10 C9 H9 120.1
C8 C9 H9 120.1
N2 C20 C21 111.26(14)
N2 C20 H20A 109.4
C21 C20 H20A 109.4
N2 C20 H20B 109.4
C21 C20 H20B 109.4
H20A C20 H20B 108.0
N3 C22 C21 113.52(15)
N3 C22 H22A 108.9
C21 C22 H22A 108.9
N3 C22 H22B 108.9
C21 C22 H22B 108.9
H22A C22 H22B 107.7
N2 C19 C18 111.20(15)
N2 C19 H19A 109.4
C18 C19 H19A 109.4
N2 C19 H19B 109.4
C18 C19 H19B 109.4
H19A C19 H19B 108.0
N1 C18 C19 110.97(14)
N1 C18 H18B 109.4
C19 C18 H18B 109.4
N1 C18 H18A 109.4
C19 C18 H18A 109.4
H18B C18 H18A 108.0
C22 C21 C20 110.86(15)
C22 C21 H21A 109.5
C20 C21 H21A 109.5
C22 C21 H21B 109.5
C20 C21 H21B 109.5
H21A C21 H21B 108.1
N3 C26 C25 110.43(18)
N3 C26 H26A 109.6
C25 C26 H26A 109.6
N3 C26 H26B 109.6
C25 C26 H26B 109.6
H26A C26 H26B 108.1
N3 C23 C24 110.44(18)
N3 C23 H23A 109.6
C24 C23 H23A 109.6
N3 C23 H23B 109.6
C24 C23 H23B 109.6
H23A C23 H23B 108.1
O2 C25 C26 111.41(19)
O2 C25 H25A 109.3
C26 C25 H25A 109.3
O2 C25 H25B 109.3
C26 C25 H25B 109.3
H25A C25 H25B 108.0
O2 C24 C23 111.5(2)
O2 C24 H24A 109.3
C23 C24 H24A 109.3
O2 C24 H24B 109.3
C23 C24 H24B 109.3
H24A C24 H24B 108.0
N1 C27 C28 113.27(14)
N1 C27 H27A 108.9
C28 C27 H27A 108.9
N1 C27 H27B 108.9
C28 C27 H27B 108.9
H27A C27 H27B 107.7
C27 C28 C29 110.75(15)
C27 C28 H28A 109.5
C29 C28 H28A 109.5
C27 C28 H28B 109.5
C29 C28 H28B 109.5
H28A C28 H28B 108.1
N4 C29 C28 112.89(16)
N4 C29 H29A 109.0
C28 C29 H29A 109.0
N4 C29 H29B 109.0
C28 C29 H29B 109.0
H29A C29 H29B 107.8
N4 C33 C32 109.62(18)
N4 C33 H33A 109.7
C32 C33 H33A 109.7
N4 C33 H33B 109.7
C32 C33 H33B 109.7
H33A C33 H33B 108.2
N4 C30 C31 109.74(18)
N4 C30 H30A 109.7
C31 C30 H30A 109.7
N4 C30 H30B 109.7
C31 C30 H30B 109.7
H30A C30 H30B 108.2
O6 C36 Fe1 175.42(18)
O5 C35 Fe1 175.90(17)
O4 C34 Fe1 176.1(2)
C24 O2 C25 109.45(16)
C4 N2 C20 126.81(15)
C4 N2 C19 117.00(14)
C20 N2 C19 116.17(14)
C3 N1 C27 118.23(14)
C3 N1 C18 113.96(14)
C27 N1 C18 110.29(13)
C30 N4 C29 110.56(16)
C30 N4 C33 108.28(15)
C29 N4 C33 112.57(16)
C23 N3 C26 108.41(16)
C23 N3 C22 111.80(16)
C26 N3 C22 109.10(15)

loop_
_geom_bond_atom_site_label_1
_geom_bond_atom_site_label_2
_geom_bond_distance
C31 O3 1.423(3)
C31 C30 1.504(3)
C31 H31A 0.9900
C31 H31B 0.9900
C32 O3 1.429(3)
C32 C33 1.504(3)
C32 H32A 0.9900
C32 H32B 0.9900
Fe1 C34 1.7806(19)
Fe1 C36 1.7924(17)
Fe1 C35 1.802(2)
Fe1 C2 2.0928(16)
Fe1 C5 2.1111(16)
Fe1 C3 2.1527(17)
Fe1 C4 2.2990(17)
Fe1 C1 2.3420(15)
C12 C13 1.394(2)
C12 C17 1.394(3)
C12 C5 1.490(2)
C11 C10 1.387(3)
C11 C6 1.399(3)
C11 H11 0.9500
C1 O1 1.233(2)
C1 C2 1.472(2)
C1 C5 1.488(2)
C5 C4 1.446(2)
C6 C7 1.388(2)
C6 C2 1.486(2)
C2 C3 1.443(2)
C13 C14 1.389(3)
C13 H13 0.9500
C17 C16 1.386(3)
C17 H17 0.9500
C3 N1 1.381(2)
C3 C4 1.448(2)
C15 C16 1.381(3)
C15 C14 1.385(3)
C15 H15 0.9500
C16 H16 0.9500
C4 N2 1.333(2)
C8 C9 1.383(3)
C8 C7 1.391(3)
C8 H8 0.9500
C7 H7 0.9500
C10 C9 1.376(3)
C10 H10 0.9500
C14 H14 0.9500
C9 H9 0.9500
C20 N2 1.462(2)
C20 C21 1.525(2)
C20 H20A 0.9900
C20 H20B 0.9900
C22 N3 1.465(2)
C22 C21 1.518(2)
C22 H22A 0.9900
C22 H22B 0.9900
C19 N2 1.464(2)
C19 C18 1.504(2)
C19 H19A 0.9900
C19 H19B 0.9900
C18 N1 1.470(2)
C18 H18B 0.9900
C18 H18A 0.9900
C21 H21A 0.9900
C21 H21B 0.9900
C26 N3 1.464(2)
C26 C25 1.504(3)
C26 H26A 0.9900
C26 H26B 0.9900
C23 N3 1.462(2)
C23 C24 1.513(3)
C23 H23A 0.9900
C23 H23B 0.9900
C25 O2 1.424(3)
C25 H25A 0.9900
C25 H25B 0.9900
C24 O2 1.420(3)
C24 H24A 0.9900
C24 H24B 0.9900
C27 N1 1.470(2)
C27 C28 1.518(3)
C27 H27A 0.9900
C27 H27B 0.9900
C28 C29 1.526(2)
C28 H28A 0.9900
C28 H28B 0.9900
C29 N4 1.460(2)
C29 H29A 0.9900
C29 H29B 0.9900
C33 N4 1.461(2)
C33 H33A 0.9900
C33 H33B 0.9900
C30 N4 1.459(2)
C30 H30A 0.9900
C30 H30B 0.9900
C36 O6 1.138(2)
C35 O5 1.138(2)
C34 O4 1.144(2)
